data_7238989
loop_
_publ_author_name
'Manikandan, Rajendran'
'Chitrapriya, Nataraj'
'Jang, Yoon Jung'
'Viswanathamurthi, Periasamy'

_publ_section_title
;
 Evaluation of DNA-binding, radical scavenging and cytotoxic activity of
 five coordinated Cd(ii) complexes containing
 2-acetylpyridine-N4-substituted thiosemicarbazone
;
_journal_issue 29
_journal_name_full 'RSC Advances'
_journal_page_first 11647
_journal_paper_doi 10.1039/c3ra40814k
_journal_volume 3
_journal_year 2013
_chemical_formula_moiety 'C9 H12 Cd Cl2 N4 S'
_chemical_formula_sum 'C9 H12 Cd Cl2 N4 S'
_chemical_formula_weight 391.59
_space_group_IT_number 14
_space_group_name_Hall '-P 2yn'
_space_group_name_H-M_alt 'P 1 21/n 1'
_symmetry_cell_setting monoclinic
_symmetry_space_group_name_Hall '-P 2yn'
_symmetry_space_group_name_H-M 'P 1 21/n 1'
_atom_sites_solution_hydrogens geom
_atom_sites_solution_primary direct
_atom_sites_solution_secondary difmap
_audit_creation_method SHELXL-97
_cell_angle_alpha 90.00
_cell_angle_beta 90.941(6)
_cell_angle_gamma 90.00
_cell_formula_units_Z 4
_cell_length_a 8.9957(19)
_cell_length_b 13.855(3)
_cell_length_c 11.033(2)
_cell_measurement_reflns_used 3382
_cell_measurement_temperature 293(2)
_cell_measurement_theta_max 28.20
_cell_measurement_theta_min 2.36
_cell_volume 1374.9(5)
_computing_cell_refinement APEX2
_computing_data_collection 'APEX2 (Bruker, 2008)'
_computing_data_reduction 'SAINT (Bruker, 2008)'
_computing_molecular_graphics 'ORTEP3 (Farrugia, 1997)'
_computing_publication_material 'SHELXL97 and PLATON (Spek, 2009)'
_computing_structure_refinement 'SHELXL-97 (Sheldrick, 2008)'
_computing_structure_solution 'SHELXS97 (Sheldrick, 2008)'
_diffrn_ambient_temperature 293(2)
_diffrn_measured_fraction_theta_full 0.997
_diffrn_measured_fraction_theta_max 0.997
_diffrn_measurement_device_type 'Bruker SMART APEXII area-detector diffractometer'
_diffrn_measurement_method '\w and \f scans'
_diffrn_radiation_monochromator graphite
_diffrn_radiation_source 'fine-focus sealed tube'
_diffrn_radiation_type MoK\a
_diffrn_radiation_wavelength 0.71073
_diffrn_reflns_av_R_equivalents 0.0466
_diffrn_reflns_av_sigmaI/netI 0.0405
_diffrn_reflns_limit_h_max 11
_diffrn_reflns_limit_h_min -11
_diffrn_reflns_limit_k_max 18
_diffrn_reflns_limit_k_min -14
_diffrn_reflns_limit_l_max 14
_diffrn_reflns_limit_l_min -10
_diffrn_reflns_number 12427
_diffrn_reflns_theta_full 28.20
_diffrn_reflns_theta_max 28.20
_diffrn_reflns_theta_min 2.36
_exptl_absorpt_coefficient_mu 2.111
_exptl_absorpt_correction_type none
_exptl_crystal_colour brown
_exptl_crystal_density_diffrn 1.892
_exptl_crystal_density_method 'not measured'
_exptl_crystal_description Block
_exptl_crystal_F_000 768
_exptl_crystal_size_max 0.20
_exptl_crystal_size_mid 0.20
_exptl_crystal_size_min 0.20
_refine_diff_density_max 0.393
_refine_diff_density_min -0.477
_refine_diff_density_rms 0.098
_refine_ls_extinction_method none
_refine_ls_goodness_of_fit_ref 1.045
_refine_ls_hydrogen_treatment mixed
_refine_ls_matrix_type full
_refine_ls_number_parameters 164
_refine_ls_number_reflns 3382
_refine_ls_number_restraints 0
_refine_ls_restrained_S_all 1.045
_refine_ls_R_factor_all 0.0341
_refine_ls_R_factor_gt 0.0289
_refine_ls_shift/su_max 0.014
_refine_ls_shift/su_mean 0.000
_refine_ls_structure_factor_coef Fsqd
_refine_ls_weighting_details 'calc w=1/[\s^2^(Fo^2^)+(0.0412P)^2^+0.2057P] where P=(Fo^2^+2Fc^2^)/3'
_refine_ls_weighting_scheme calc
_refine_ls_wR_factor_gt 0.0786
_refine_ls_wR_factor_ref 0.0822
_reflns_number_gt 2918
_reflns_number_total 3382
_reflns_threshold_expression >2sigma(I)
_cod_data_source_file c3ra40814k.txt
_cod_data_source_block fin
_cod_depositor_comments
;
The following automatic conversions were performed:

data item '_exptl_absorpt_correction_type' value 'None' was changed
to 'none' in accordance with the
/home/saulius/struct/COD-crude-data/automatic-downloads/DataCite-retrospective/RSC/depositions/lib/dictionaries/cif_core.dic
dictionary named 'cif_core.dic' version 2.4.2 last updated on
2011-04-26.

Automatic conversion script
Id: cif_fix_values 6909 2019-04-08 15:41:33Z antanas 
;
_cod_original_cell_volume 1375.0(5)
_cod_original_sg_symbol_H-M 'P 21/n'
_cod_database_code 7238989

loop_
_symmetry_equiv_pos_as_xyz
'x, y, z'
'-x+1/2, y+1/2, -z+1/2'
'-x, -y, -z'
'x-1/2, -y-1/2, z-1/2'

loop_
_atom_site_label
_atom_site_type_symbol
_atom_site_fract_x
_atom_site_fract_y
_atom_site_fract_z
_atom_site_U_iso_or_equiv
_atom_site_adp_type
_atom_site_occupancy
_atom_site_symmetry_multiplicity
_atom_site_calc_flag
_atom_site_refinement_flags
Cd1 Cd 0.057304(18) 0.661846(12) 0.255462(16) 0.03822(8) Uani 1 1 d .
Cl1 Cl -0.01523(8) 0.65864(5) 0.03577(7) 0.05011(18) Uani 1 1 d .
S1 S 0.03426(8) 0.84209(4) 0.31446(8) 0.04786(18) Uani 1 1 d .
Cl2 Cl 0.32081(7) 0.61681(5) 0.26348(8) 0.0576(2) Uani 1 1 d .
N4 N -0.2005(2) 0.92379(15) 0.4137(2) 0.0426(5) Uani 1 1 d .
C8 C -0.1318(3) 0.84246(15) 0.3851(2) 0.0344(5) Uani 1 1 d .
N2 N -0.1515(2) 0.67118(13) 0.3873(2) 0.0346(4) Uani 1 1 d .
N3 N -0.2064(2) 0.76007(15) 0.4169(2) 0.0407(5) Uani 1 1 d .
C6 C -0.2157(2) 0.59440(17) 0.4259(2) 0.0347(5) Uani 1 1 d .
N1 N -0.0286(2) 0.50869(14) 0.31393(19) 0.0383(4) Uani 1 1 d .
C5 C -0.1474(2) 0.50160(16) 0.3876(2) 0.0344(5) Uani 1 1 d .
C9 C -0.1463(3) 1.02056(18) 0.3879(3) 0.0469(6) Uani 1 1 d .
H9A H -0.0662 1.0362 0.4430 0.070 Uiso 1 1 calc R
H9B H -0.2255 1.0662 0.3974 0.070 Uiso 1 1 calc R
H9C H -0.1114 1.0231 0.3062 0.070 Uiso 1 1 calc R
C7 C -0.3476(3) 0.5947(2) 0.5066(3) 0.0591(8) Uani 1 1 d .
H7A H -0.3455 0.6517 0.5562 0.089 Uiso 1 1 calc R
H7B H -0.3450 0.5385 0.5574 0.089 Uiso 1 1 calc R
H7C H -0.4371 0.5942 0.4579 0.089 Uiso 1 1 calc R
C1 C -0.2031(3) 0.41221(19) 0.4218(3) 0.0449(6) Uani 1 1 d .
H1 H -0.2852 0.4084 0.4717 0.054 Uiso 1 1 calc R
C4 C 0.0344(3) 0.4267(2) 0.2750(3) 0.0480(6) Uani 1 1 d .
H4 H 0.1163 0.4314 0.2250 0.058 Uiso 1 1 calc R
C3 C -0.0159(4) 0.33573(18) 0.3052(3) 0.0557(8) Uani 1 1 d .
H3 H 0.0297 0.2807 0.2750 0.067 Uiso 1 1 calc R
C2 C -0.1354(4) 0.32891(19) 0.3811(3) 0.0538(7) Uani 1 1 d .
H2 H -0.1704 0.2687 0.4048 0.065 Uiso 1 1 calc R
H3A H -0.287(4) 0.769(2) 0.457(3) 0.055(9) Uiso 1 1 d .
H4A H -0.281(4) 0.918(3) 0.458(3) 0.069(11) Uiso 1 1 d .

loop_
_atom_site_aniso_label
_atom_site_aniso_U_11
_atom_site_aniso_U_22
_atom_site_aniso_U_33
_atom_site_aniso_U_23
_atom_site_aniso_U_13
_atom_site_aniso_U_12
Cd1 0.03795(12) 0.03745(13) 0.03976(13) -0.00164(7) 0.01538(8) -0.00011(6)
Cl1 0.0473(4) 0.0637(5) 0.0396(4) -0.0024(3) 0.0109(3) -0.0098(3)
S1 0.0448(4) 0.0372(3) 0.0624(5) -0.0094(3) 0.0244(3) -0.0069(2)
Cl2 0.0388(3) 0.0521(4) 0.0825(5) 0.0097(4) 0.0192(3) 0.0037(3)
N4 0.0416(11) 0.0352(11) 0.0514(13) -0.0037(10) 0.0124(10) 0.0027(9)
C8 0.0381(12) 0.0356(12) 0.0296(12) -0.0032(9) 0.0058(9) 0.0010(9)
N2 0.0355(10) 0.0323(10) 0.0362(11) -0.0033(8) 0.0104(8) -0.0002(7)
N3 0.0394(11) 0.0344(11) 0.0490(12) -0.0015(9) 0.0192(9) 0.0002(8)
C6 0.0319(11) 0.0380(12) 0.0344(12) 0.0007(10) 0.0075(9) -0.0030(9)
N1 0.0393(10) 0.0366(10) 0.0391(11) -0.0028(9) 0.0048(8) -0.0001(8)
C5 0.0348(10) 0.0342(12) 0.0342(11) -0.0003(9) 0.0003(9) -0.0022(9)
C9 0.0516(14) 0.0325(12) 0.0564(17) -0.0027(12) -0.0034(12) 0.0038(11)
C7 0.0520(16) 0.0478(16) 0.079(2) 0.0117(15) 0.0354(15) 0.0030(13)
C1 0.0480(14) 0.0395(13) 0.0473(15) 0.0031(11) 0.0053(11) -0.0076(11)
C4 0.0499(14) 0.0451(15) 0.0493(15) -0.0068(12) 0.0092(12) 0.0068(11)
C3 0.0691(19) 0.0364(14) 0.062(2) -0.0077(12) -0.0033(16) 0.0098(12)
C2 0.0658(19) 0.0355(14) 0.060(2) 0.0036(12) -0.0021(15) -0.0031(12)

loop_
_atom_type_symbol
_atom_type_description
_atom_type_scat_dispersion_real
_atom_type_scat_dispersion_imag
_atom_type_scat_source
C C 0.0033 0.0016 'International Tables Vol C Tables 4.2.6.8 and 6.1.1.4'
H H 0.0000 0.0000 'International Tables Vol C Tables 4.2.6.8 and 6.1.1.4'
N N 0.0061 0.0033 'International Tables Vol C Tables 4.2.6.8 and 6.1.1.4'
S S 0.1246 0.1234 'International Tables Vol C Tables 4.2.6.8 and 6.1.1.4'
Cd Cd -0.8075 1.2024 'International Tables Vol C Tables 4.2.6.8 and 6.1.1.4'
Cl Cl 0.1484 0.1585 'International Tables Vol C Tables 4.2.6.8 and 6.1.1.4'

loop_
_geom_angle_atom_site_label_1
_geom_angle_atom_site_label_2
_geom_angle_atom_site_label_3
_geom_angle
N1 Cd1 N2 67.55(6)
N1 Cd1 Cl2 94.73(5)
N2 Cd1 Cl2 139.33(6)
N1 Cd1 Cl1 99.68(5)
N2 Cd1 Cl1 113.23(6)
Cl2 Cd1 Cl1 105.50(3)
N1 Cd1 S1 140.62(5)
N2 Cd1 S1 74.27(5)
Cl2 Cd1 S1 108.52(3)
Cl1 Cd1 S1 103.89(3)
C8 S1 Cd1 101.13(8)
C8 N4 C9 125.2(2)
C8 N4 H4A 116(3)
C9 N4 H4A 118(3)
N4 C8 N3 114.5(2)
N4 C8 S1 121.96(18)
N3 C8 S1 123.56(17)
C6 N2 N3 120.0(2)
C6 N2 Cd1 121.11(15)
N3 N2 Cd1 118.86(14)
N2 N3 C8 120.50(19)
N2 N3 H3A 124(2)
C8 N3 H3A 116(2)
N2 C6 C5 115.5(2)
N2 C6 C7 124.0(2)
C5 C6 C7 120.4(2)
C4 N1 C5 118.1(2)
C4 N1 Cd1 122.22(17)
C5 N1 Cd1 119.69(15)
N1 C5 C1 121.2(2)
N1 C5 C6 116.1(2)
C1 C5 C6 122.7(2)
N4 C9 H9A 109.5
N4 C9 H9B 109.5
H9A C9 H9B 109.5
N4 C9 H9C 109.5
H9A C9 H9C 109.5
H9B C9 H9C 109.5
C6 C7 H7A 109.5
C6 C7 H7B 109.5
H7A C7 H7B 109.5
C6 C7 H7C 109.5
H7A C7 H7C 109.5
H7B C7 H7C 109.5
C2 C1 C5 119.5(3)
C2 C1 H1 120.2
C5 C1 H1 120.2
N1 C4 C3 123.6(3)
N1 C4 H4 118.2
C3 C4 H4 118.2
C2 C3 C4 118.1(3)
C2 C3 H3 121.0
C4 C3 H3 121.0
C3 C2 C1 119.5(3)
C3 C2 H2 120.2
C1 C2 H2 120.2

loop_
_geom_bond_atom_site_label_1
_geom_bond_atom_site_label_2
_geom_bond_distance
Cd1 N1 2.352(2)
Cd1 N2 2.398(2)
Cd1 Cl2 2.4514(8)
Cd1 Cl1 2.5002(9)
Cd1 S1 2.5899(8)
S1 C8 1.696(3)
N4 C8 1.326(3)
N4 C9 1.456(3)
N4 H4A 0.89(3)
C8 N3 1.373(3)
N2 C6 1.286(3)
N2 N3 1.369(3)
N3 H3A 0.87(3)
C6 C5 1.489(3)
C6 C7 1.495(3)
N1 C4 1.344(3)
N1 C5 1.357(3)
C5 C1 1.390(3)
C9 H9A 0.9600
C9 H9B 0.9600
C9 H9C 0.9600
C7 H7A 0.9600
C7 H7B 0.9600
C7 H7C 0.9600
C1 C2 1.384(4)
C1 H1 0.9300
C4 C3 1.381(4)
C4 H4 0.9300
C3 C2 1.377(5)
C3 H3 0.9300
C2 H2 0.9300

loop_
_geom_torsion_atom_site_label_1
_geom_torsion_atom_site_label_2
_geom_torsion_atom_site_label_3
_geom_torsion_atom_site_label_4
_geom_torsion
N1 Cd1 S1 C8 -24.09(13)
N2 Cd1 S1 C8 -9.67(11)
Cl2 Cd1 S1 C8 -147.12(10)
Cl1 Cd1 S1 C8 100.96(10)
C9 N4 C8 N3 -178.8(2)
C9 N4 C8 S1 1.0(4)
Cd1 S1 C8 N4 -168.9(2)
Cd1 S1 C8 N3 10.9(2)
N1 Cd1 N2 C6 -1.83(19)
Cl2 Cd1 N2 C6 -71.7(2)
Cl1 Cd1 N2 C6 89.4(2)
S1 Cd1 N2 C6 -172.0(2)
N1 Cd1 N2 N3 -178.9(2)
Cl2 Cd1 N2 N3 111.25(18)
Cl1 Cd1 N2 N3 -87.70(18)
S1 Cd1 N2 N3 10.96(17)
C6 N2 N3 C8 174.4(2)
Cd1 N2 N3 C8 -8.5(3)
N4 C8 N3 N2 176.8(2)
S1 C8 N3 N2 -3.0(4)
N3 N2 C6 C5 179.6(2)
Cd1 N2 C6 C5 2.6(3)
N3 N2 C6 C7 -2.0(4)
Cd1 N2 C6 C7 -179.0(2)
N2 Cd1 N1 C4 179.4(2)
Cl2 Cd1 N1 C4 -38.44(19)
Cl1 Cd1 N1 C4 68.19(19)
S1 Cd1 N1 C4 -165.53(16)
N2 Cd1 N1 C5 0.71(17)
Cl2 Cd1 N1 C5 142.83(17)
Cl1 Cd1 N1 C5 -110.54(17)
S1 Cd1 N1 C5 15.7(2)
C4 N1 C5 C1 -0.2(3)
Cd1 N1 C5 C1 178.61(18)
C4 N1 C5 C6 -178.6(2)
Cd1 N1 C5 C6 0.2(3)
N2 C6 C5 N1 -1.8(3)
C7 C6 C5 N1 179.7(3)
N2 C6 C5 C1 179.8(2)
C7 C6 C5 C1 1.3(4)
N1 C5 C1 C2 0.6(4)
C6 C5 C1 C2 178.9(3)
C5 N1 C4 C3 0.5(4)
Cd1 N1 C4 C3 -178.3(2)
N1 C4 C3 C2 -1.2(5)
C4 C3 C2 C1 1.6(5)
C5 C1 C2 C3 -1.4(5)
